data_2238365
loop_
_publ_author_name
'Anderson, Brian J.'
'Freedman, Michael B.'
'Millikan, Sean P.'
'Jasinski, Jerry P.'

_publ_section_title
;
 2-[1-(2-Hydroxy-4-methoxyphenyl)ethylidene]-<i>N</i>-methylhydrazinecarbothioamide
;
_journal_coeditor_code HG5331
_journal_issue 8
_journal_name_full 'Acta Crystallographica Section E'
_journal_page_first o1315
_journal_paper_doi 10.1107/S1600536813019831
_journal_volume 69
_journal_year 2013
_chemical_formula_iupac 'C11 H15 N3 O2 S'
_chemical_formula_moiety 'C11 H15 N3 O2 S'
_chemical_formula_sum 'C11 H15 N3 O2 S'
_chemical_formula_weight 253.32
_chemical_name_systematic 2-[1-(2-Hydroxy-4-methoxyphenyl)ethylidene]-<i>N</i>-methylhydrazinecarbothioamide
_space_group_crystal_system monoclinic
_space_group_IT_number 14
_space_group_name_Hall '-P 2yn'
_space_group_name_H-M_alt 'P 1 21/n 1'
_symmetry_space_group_name_Hall '-P 2yn'
_symmetry_space_group_name_H-M 'P 1 21/n 1'
_atom_sites_solution_hydrogens geom
_atom_sites_solution_primary direct
_cell_angle_alpha 90
_cell_angle_beta 109.400(8)
_cell_angle_gamma 90
_cell_formula_units_Z 4
_cell_length_a 10.9881(8)
_cell_length_b 9.1468(6)
_cell_length_c 12.5575(9)
_cell_measurement_reflns_used 4367
_cell_measurement_temperature 173(2)
_cell_measurement_theta_max 32.9394
_cell_measurement_theta_min 2.9643
_cell_volume 1190.44(16)
_computing_cell_refinement 'CrysAlis PRO (Agilent, 2012)'
_computing_data_collection 'CrysAlis PRO (Agilent, 2012)'
_computing_data_reduction 'CrysAlis RED (Agilent, 2012)'
_computing_molecular_graphics 'OLEX2 (Dolomanov <i>et al.</i>, 2009)'
_computing_publication_material 'OLEX2 (Dolomanov <i>et al.</i>, 2009)'
_computing_structure_refinement 'SHELXL2012 (Sheldrick, 2008)'
_computing_structure_solution 'SUPERFLIP (Palatinus & Chapuis, 2007)'
_diffrn_ambient_temperature 173(2)
_diffrn_detector_area_resol_mean 16.0416
_diffrn_measured_fraction_theta_full 0.9982
_diffrn_measured_fraction_theta_max 0.9818
_diffrn_measurement_device_type 'Agilent Xcalibur (Eos, Gemini)'
_diffrn_measurement_method '\w scans'
_diffrn_radiation_monochromator graphite
_diffrn_radiation_type 'Mo K\a'
_diffrn_radiation_wavelength 0.7107
_diffrn_reflns_av_R_equivalents 0.0430
_diffrn_reflns_limit_h_max 16
_diffrn_reflns_limit_h_min -15
_diffrn_reflns_limit_k_max 13
_diffrn_reflns_limit_k_min -12
_diffrn_reflns_limit_l_max 18
_diffrn_reflns_limit_l_min -18
_diffrn_reflns_number 13894
_diffrn_reflns_theta_full 25.242
_diffrn_reflns_theta_max 33.014
_diffrn_reflns_theta_min 2.970
_exptl_absorpt_coefficient_mu 0.266
_exptl_absorpt_correction_T_max 1.00000
_exptl_absorpt_correction_T_min 0.72764
_exptl_absorpt_correction_type multi-scan
_exptl_absorpt_process_details
;
(CrysAlis PRO and CrysAlis RED; Agilent, 2012)
;
_exptl_crystal_colour colourless
_exptl_crystal_density_diffrn 1.413
_exptl_crystal_description irregular
_exptl_crystal_F_000 536
_exptl_crystal_size_max 0.42
_exptl_crystal_size_mid 0.38
_exptl_crystal_size_min 0.14
_refine_diff_density_max 1.212
_refine_diff_density_min -0.464
_refine_ls_extinction_method none
_refine_ls_goodness_of_fit_ref 1.156
_refine_ls_hydrogen_treatment constr
_refine_ls_matrix_type full
_refine_ls_number_parameters 158
_refine_ls_number_reflns 4104
_refine_ls_number_restraints 0
_refine_ls_restrained_S_all 1.156
_refine_ls_R_factor_all 0.0899
_refine_ls_R_factor_gt 0.0755
_refine_ls_shift/su_max 0.000
_refine_ls_shift/su_mean 0.000
_refine_ls_structure_factor_coef Fsqd
_refine_ls_weighting_details
;
 w=1/[\s^2^(Fo^2^)+(0.0907P)^2^+2.4290P]
 where P=(Fo^2^+2Fc^2^)/3
;
_refine_ls_weighting_scheme calc
_refine_ls_wR_factor_gt 0.2205
_refine_ls_wR_factor_ref 0.2305
_reflns_number_gt 3320
_reflns_number_total 4104
_reflns_threshold_expression I>2\s(I)
_cod_data_source_file hg5331.cif
_cod_data_source_block I
_cod_original_cell_volume 1190.45(15)
_cod_database_code 2238365
_cod_database_fobs_code 2238365
_shelx_space_group_comment
;
The symmetry employed for this shelxl refinement is uniquely defined
by the following loop, which should always be used as a source of
symmetry information in preference to the above space-group names.
They are only intended as comments.
;
_shelxl_version_number .000002012

loop_
_space_group_symop_operation_xyz
'x, y, z'
'-x+1/2, y+1/2, -z+1/2'
'-x, -y, -z'
'x-1/2, -y-1/2, z-1/2'

loop_
_atom_site_type_symbol
_atom_site_label
_atom_site_fract_x
_atom_site_fract_y
_atom_site_fract_z
_atom_site_U_iso_or_equiv
_atom_site_adp_type
_atom_site_calc_flag
_atom_site_occupancy
S S1 0.21259(6) 0.28834(7) 0.36426(6) 0.02286(19) Uani d 1
O O1 0.55069(19) 0.2003(2) 0.50127(19) 0.0280(4) Uani d 1
H H1 0.4936 0.2530 0.4608 0.042 Uiso calc 1
O O2 0.9881(2) 0.0943(3) 0.60376(19) 0.0309(5) Uani d 1
N N1 0.4600(2) 0.4175(3) 0.36942(19) 0.0220(4) Uani d 1
N N2 0.3540(2) 0.5019(3) 0.31878(19) 0.0220(4) Uani d 1
H H2 0.3628 0.5869 0.2929 0.026 Uiso calc 1
N N3 0.1393(2) 0.5407(3) 0.2551(2) 0.0240(4) Uani d 1
H H3 0.1595 0.6225 0.2317 0.029 Uiso calc 1
C C1 0.5729(2) 0.4652(3) 0.3762(2) 0.0198(4) Uani d 1
C C2 0.6806(2) 0.3678(3) 0.4335(2) 0.0201(5) Uani d 1
C C3 0.6655(2) 0.2410(3) 0.4935(2) 0.0207(5) Uani d 1
C C4 0.7702(3) 0.1533(3) 0.5478(2) 0.0245(5) Uani d 1
H H4 0.7585 0.0703 0.5862 0.029 Uiso calc 1
C C5 0.8923(3) 0.1875(3) 0.5459(2) 0.0232(5) Uani d 1
C C6 0.9109(3) 0.3099(3) 0.4871(2) 0.0260(5) Uani d 1
H H6 0.9923 0.3327 0.4844 0.031 Uiso calc 1
C C7 0.8055(3) 0.3967(3) 0.4329(2) 0.0250(5) Uani d 1
H H7 0.8182 0.4786 0.3939 0.030 Uiso calc 1
C C8 0.2350(2) 0.4514(3) 0.3095(2) 0.0192(4) Uani d 1
C C9 0.0037(3) 0.5110(4) 0.2322(3) 0.0299(6) Uani d 1
H H9A -0.0070 0.4535 0.2924 0.045 Uiso calc 1
H H9B -0.0298 0.4582 0.1624 0.045 Uiso calc 1
H H9C -0.0422 0.6016 0.2264 0.045 Uiso calc 1
C C10 0.5946(3) 0.6111(3) 0.3322(3) 0.0255(5) Uani d 1
H H10A 0.5542 0.6133 0.2517 0.038 Uiso calc 1
H H10B 0.6856 0.6278 0.3508 0.038 Uiso calc 1
H H10C 0.5580 0.6860 0.3658 0.038 Uiso calc 1
C C11 1.1161(3) 0.1303(4) 0.6095(3) 0.0349(7) Uani d 1
H H11A 1.1420 0.2195 0.6510 0.052 Uiso calc 1
H H11B 1.1191 0.1425 0.5344 0.052 Uiso calc 1
H H11C 1.1736 0.0529 0.6467 0.052 Uiso calc 1

loop_
_atom_site_aniso_label
_atom_site_aniso_U_11
_atom_site_aniso_U_22
_atom_site_aniso_U_33
_atom_site_aniso_U_12
_atom_site_aniso_U_13
_atom_site_aniso_U_23
S1 0.0232(3) 0.0190(3) 0.0279(3) -0.0010(2) 0.0104(2) 0.0013(2)
O1 0.0214(9) 0.0276(10) 0.0383(11) -0.0008(8) 0.0143(8) 0.0071(8)
O2 0.0216(9) 0.0354(11) 0.0358(11) 0.0056(8) 0.0094(8) 0.0128(9)
N1 0.0192(10) 0.0224(10) 0.0245(10) 0.0012(8) 0.0072(8) 0.0009(8)
N2 0.0172(9) 0.0207(10) 0.0287(11) -0.0001(8) 0.0083(8) 0.0027(8)
N3 0.0197(10) 0.0212(10) 0.0320(11) 0.0019(8) 0.0099(8) 0.0049(8)
C1 0.0193(11) 0.0200(11) 0.0199(10) -0.0012(8) 0.0063(8) -0.0006(8)
C2 0.0193(11) 0.0198(10) 0.0212(10) -0.0014(9) 0.0068(8) -0.0001(8)
C3 0.0203(11) 0.0217(11) 0.0221(11) -0.0022(9) 0.0098(9) -0.0007(9)
C4 0.0262(12) 0.0228(12) 0.0266(12) -0.0002(10) 0.0115(10) 0.0047(9)
C5 0.0209(11) 0.0251(12) 0.0239(11) 0.0009(9) 0.0076(9) 0.0021(9)
C6 0.0197(11) 0.0277(13) 0.0314(13) -0.0024(10) 0.0096(10) 0.0042(10)
C7 0.0205(11) 0.0247(12) 0.0308(13) -0.0024(9) 0.0101(10) 0.0044(10)
C8 0.0200(11) 0.0191(10) 0.0200(10) -0.0002(8) 0.0086(8) -0.0020(8)
C9 0.0203(12) 0.0316(14) 0.0383(15) 0.0048(10) 0.0103(11) 0.0067(12)
C10 0.0200(11) 0.0207(11) 0.0348(14) -0.0013(9) 0.0080(10) 0.0026(10)
C11 0.0204(12) 0.0417(17) 0.0424(17) 0.0044(12) 0.0104(11) 0.0084(14)

loop_
_atom_type_symbol
_atom_type_description
_atom_type_scat_dispersion_real
_atom_type_scat_dispersion_imag
_atom_type_scat_source
C C 0.0033 0.0016 'International Tables Vol C Tables 4.2.6.8 and 6.1.1.4'
H H 0.0000 0.0000 'International Tables Vol C Tables 4.2.6.8 and 6.1.1.4'
N N 0.0061 0.0033 'International Tables Vol C Tables 4.2.6.8 and 6.1.1.4'
O O 0.0106 0.0060 'International Tables Vol C Tables 4.2.6.8 and 6.1.1.4'
S S 0.1246 0.1234 'International Tables Vol C Tables 4.2.6.8 and 6.1.1.4'

loop_
_geom_angle_atom_site_label_1
_geom_angle_atom_site_label_2
_geom_angle_atom_site_label_3
_geom_angle
C3 O1 H1 109.5
C5 O2 C11 117.3(2)
C1 N1 N2 119.4(2)
N1 N2 H2 120.1
C8 N2 N1 119.8(2)
C8 N2 H2 120.1
C8 N3 H3 117.4
C8 N3 C9 125.1(2)
C9 N3 H3 117.4
N1 C1 C2 115.4(2)
N1 C1 C10 123.1(2)
C2 C1 C10 121.5(2)
C3 C2 C1 122.5(2)
C7 C2 C1 121.1(2)
C7 C2 C3 116.4(2)
O1 C3 C2 122.7(2)
O1 C3 C4 116.6(2)
C4 C3 C2 120.7(2)
C3 C4 H4 119.6
C3 C4 C5 120.8(2)
C5 C4 H4 119.6
O2 C5 C4 115.5(2)
O2 C5 C6 124.2(2)
C4 C5 C6 120.3(2)
C5 C6 H6 120.8
C7 C6 C5 118.5(2)
C7 C6 H6 120.8
C2 C7 H7 118.3
C6 C7 C2 123.4(2)
C6 C7 H7 118.3
N2 C8 S1 122.13(19)
N3 C8 S1 123.55(19)
N3 C8 N2 114.3(2)
N3 C9 H9A 109.5
N3 C9 H9B 109.5
N3 C9 H9C 109.5
H9A C9 H9B 109.5
H9A C9 H9C 109.5
H9B C9 H9C 109.5
C1 C10 H10A 109.5
C1 C10 H10B 109.5
C1 C10 H10C 109.5
H10A C10 H10B 109.5
H10A C10 H10C 109.5
H10B C10 H10C 109.5
O2 C11 H11A 109.5
O2 C11 H11B 109.5
O2 C11 H11C 109.5
H11A C11 H11B 109.5
H11A C11 H11C 109.5
H11B C11 H11C 109.5

loop_
_geom_bond_atom_site_label_1
_geom_bond_atom_site_label_2
_geom_bond_distance
S1 C8 1.695(3)
O1 H1 0.8200
O1 C3 1.350(3)
O2 C5 1.362(3)
O2 C11 1.423(4)
N1 N2 1.366(3)
N1 C1 1.290(3)
N2 H2 0.8600
N2 C8 1.354(3)
N3 H3 0.8600
N3 C8 1.328(3)
N3 C9 1.446(4)
C1 C2 1.465(4)
C1 C10 1.494(4)
C2 C3 1.422(4)
C2 C7 1.400(4)
C3 C4 1.383(4)
C4 H4 0.9300
C4 C5 1.386(4)
C5 C6 1.393(4)
C6 H6 0.9300
C6 C7 1.383(4)
C7 H7 0.9300
C9 H9A 0.9600
C9 H9B 0.9600
C9 H9C 0.9600
C10 H10A 0.9600
C10 H10B 0.9600
C10 H10C 0.9600
C11 H11A 0.9600
C11 H11B 0.9600
C11 H11C 0.9600

loop_
_geom_hbond_atom_site_label_D
_geom_hbond_atom_site_label_H
_geom_hbond_atom_site_label_A
_geom_hbond_site_symmetry_A
_geom_hbond_distance_DH
_geom_hbond_distance_HA
_geom_hbond_distance_DA
_geom_hbond_angle_DHA
O1 H1 N1 . 0.82 1.85 2.566(3) 144.6
C10 H10A O2 4_565 0.96 2.59 3.301(4) 131.5
C10 H10C O1 3_666 0.96 2.57 3.481(4) 157.8

loop_
_geom_torsion_atom_site_label_1
_geom_torsion_atom_site_label_2
_geom_torsion_atom_site_label_3
_geom_torsion_atom_site_label_4
_geom_torsion
O1 C3 C4 C5 -179.1(3)
O2 C5 C6 C7 -179.2(3)
N1 N2 C8 S1 2.8(3)
N1 N2 C8 N3 -177.6(2)
N1 C1 C2 C3 -9.8(4)
N1 C1 C2 C7 171.0(2)
N2 N1 C1 C2 179.1(2)
N2 N1 C1 C10 0.7(4)
C1 N1 N2 C8 178.8(2)
C1 C2 C3 O1 0.6(4)
C1 C2 C3 C4 -179.0(2)
C1 C2 C7 C6 178.9(3)
C2 C3 C4 C5 0.5(4)
C3 C2 C7 C6 -0.4(4)
C3 C4 C5 O2 179.1(2)
C3 C4 C5 C6 -1.2(4)
C4 C5 C6 C7 1.0(4)
C5 C6 C7 C2 -0.2(4)
C7 C2 C3 O1 179.8(2)
C7 C2 C3 C4 0.3(4)
C9 N3 C8 S1 -1.7(4)
C9 N3 C8 N2 178.7(3)
C10 C1 C2 C3 168.6(2)
C10 C1 C2 C7 -10.6(4)
C11 O2 C5 C4 -176.4(3)
C11 O2 C5 C6 3.8(4)
